data_2013648
loop_
_publ_author_name
'Ejsmont, Krzysztof'
'Zaleski, Jacek'
'Joe, Isaac H.'
'Jayakumar, Victor S.'

_publ_section_title
;
 Bis(glycylglycinium) oxalate at 100K
;
_journal_issue 10
_journal_name_full 'Acta Crystallographica Section C'
_journal_page_first o553
_journal_page_last o555
_journal_paper_doi 10.1107/S0108270103018031
_journal_volume 59
_journal_year 2003
_chemical_formula_moiety '2C4 H9 N2 O3 + , C2 O4 2-'
_chemical_formula_sum 'C10 H18 N4 O10'
_chemical_formula_weight 354.28
_chemical_name_systematic
;
Bis(glycylglycinium) oxalate
;
_space_group_IT_number 14
_symmetry_cell_setting monoclinic
_symmetry_space_group_name_Hall '-P 2ybc'
_symmetry_space_group_name_H-M 'P 1 21/c 1'
_atom_sites_solution_hydrogens difmap
_atom_sites_solution_primary direct
_atom_sites_solution_secondary difmap
_audit_creation_method SHELXL97
_cell_angle_alpha 90
_cell_angle_beta 94.477(7)
_cell_angle_gamma 90
_cell_formula_units_Z 2
_cell_length_a 8.2384(7)
_cell_length_b 10.0582(9)
_cell_length_c 8.9323(8)
_cell_measurement_reflns_used 4592
_cell_measurement_temperature 100.0(2)
_cell_measurement_theta_max 26.25
_cell_measurement_theta_min 3.20
_cell_volume 737.90(11)
_computing_cell_refinement 'CrysAlisRED (Oxford Diffraction, 2002)'
_computing_data_collection 'CrysAlisCCD (Oxford Diffraction, 2002)'
_computing_data_reduction CrysAlisRED
_computing_molecular_graphics 'SHELXTL (Sheldrick, 1990)'
_computing_publication_material SHELXL97
_computing_structure_refinement 'SHELXL97 (Sheldrick, 1997)'
_computing_structure_solution 'SHELXS97 (Sheldrick, 1990)'
_diffrn_ambient_temperature 100.0(2)
_diffrn_detector_area_resol_mean '1024 x 1024 with blocks 2 x 2'
_diffrn_measured_fraction_theta_full 0.999
_diffrn_measured_fraction_theta_max 0.999
_diffrn_measurement_device_type 'Oxford Diffraction Xcalibur area-detector'
_diffrn_measurement_method \w
_diffrn_radiation_monochromator graphite
_diffrn_radiation_source 'fine-focus sealed tube'
_diffrn_radiation_type MoK\a
_diffrn_radiation_wavelength 0.71073
_diffrn_reflns_av_R_equivalents 0.031
_diffrn_reflns_av_sigmaI/netI 0.024
_diffrn_reflns_limit_h_max 10
_diffrn_reflns_limit_h_min -10
_diffrn_reflns_limit_k_max 11
_diffrn_reflns_limit_k_min -12
_diffrn_reflns_limit_l_max 10
_diffrn_reflns_limit_l_min -11
_diffrn_reflns_number 4592
_diffrn_reflns_theta_full 26.25
_diffrn_reflns_theta_max 26.25
_diffrn_reflns_theta_min 3.20
_diffrn_standards_decay_% 0
_diffrn_standards_interval_count 0
_diffrn_standards_interval_time 0
_diffrn_standards_number 0
_exptl_absorpt_coefficient_mu 0.144
_exptl_absorpt_correction_type none
_exptl_crystal_colour colourless
_exptl_crystal_density_diffrn 1.594
_exptl_crystal_density_method 'not measured'
_exptl_crystal_description cube
_exptl_crystal_F_000 372
_exptl_crystal_size_max 0.20
_exptl_crystal_size_mid 0.18
_exptl_crystal_size_min 0.16
_refine_diff_density_max 0.24
_refine_diff_density_min -0.24
_refine_ls_extinction_method none
_refine_ls_goodness_of_fit_ref 1.083
_refine_ls_hydrogen_treatment refall
_refine_ls_matrix_type full
_refine_ls_number_parameters 145
_refine_ls_number_reflns 1495
_refine_ls_number_restraints 0
_refine_ls_restrained_S_all 1.083
_refine_ls_R_factor_all 0.034
_refine_ls_R_factor_gt 0.029
_refine_ls_shift/su_max 0.001
_refine_ls_shift/su_mean 0.000
_refine_ls_structure_factor_coef Fsqd
_refine_ls_weighting_details 'calc w = 1/[\s^2^(Fo^2^)+(0.0487P)^2^+0.1784P] where P=(Fo^2^+2Fc^2^)/3'
_refine_ls_weighting_scheme calc
_refine_ls_wR_factor_gt 0.075
_refine_ls_wR_factor_ref 0.078
_reflns_number_gt 1301
_reflns_number_total 1495
_reflns_threshold_expression I>2\s(I)
_cod_data_source_file ln1172.cif
_cod_data_source_block I
_cod_original_sg_symbol_H-M 'P 21/c'
_cod_database_code 2013648
_cod_database_fobs_code 2013648

loop_
_symmetry_equiv_pos_as_xyz
'x, y, z'
'-x, y+1/2, -z+1/2'
'-x, -y, -z'
'x, -y-1/2, z-1/2'

loop_
_atom_site_label
_atom_site_fract_x
_atom_site_fract_y
_atom_site_fract_z
_atom_site_U_iso_or_equiv
_atom_site_adp_type
_atom_site_calc_flag
_atom_site_refinement_flags
_atom_site_occupancy
_atom_site_disorder_assembly
_atom_site_disorder_group
_atom_site_type_symbol
N1 0.75294(12) 0.74963(10) 0.64941(12) 0.0136(2) Uani d . 1 . . N
C2 0.61305(14) 0.66018(12) 0.66419(14) 0.0139(3) Uani d . 1 . . C
C3 0.48826(13) 0.72708(12) 0.75448(12) 0.0134(3) Uani d . 1 . . C
O4 0.48690(10) 0.84842(8) 0.77242(10) 0.0186(2) Uani d . 1 . . O
N5 0.38033(13) 0.64385(11) 0.80833(12) 0.0173(2) Uani d . 1 . . N
C6 0.24813(14) 0.68962(13) 0.89344(14) 0.0169(3) Uani d . 1 . . C
C7 0.21067(14) 0.59029(11) 1.01242(13) 0.0136(3) Uani d . 1 . . C
O8 0.27424(10) 0.48109(8) 1.02358(9) 0.0164(2) Uani d . 1 . . O
O9 0.10133(10) 0.63483(8) 1.09898(9) 0.0164(2) Uani d . 1 . . O
C10 0.98388(14) 0.53460(11) 0.42170(13) 0.0128(3) Uani d . 1 . . C
O11 1.04948(11) 0.48094(8) 0.31431(9) 0.0180(2) Uani d . 1 . . O
O12 0.89739(10) 0.63627(8) 0.41527(9) 0.0170(2) Uani d . 1 . . O
H1A 0.8036(19) 0.7761(15) 0.7424(18) 0.030(4) Uiso d . 1 . . H
H1B 0.7221(18) 0.8267(16) 0.6012(16) 0.020(4) Uiso d . 1 . . H
H1C 0.827(2) 0.7051(17) 0.5901(19) 0.036(4) Uiso d . 1 . . H
H2A 0.6489(17) 0.5794(15) 0.7096(15) 0.017(3) Uiso d . 1 . . H
H2B 0.5646(17) 0.6400(13) 0.5620(16) 0.016(3) Uiso d . 1 . . H
H5 0.3958(18) 0.5616(17) 0.8049(16) 0.024(4) Uiso d . 1 . . H
H6A 0.1502(18) 0.7031(15) 0.8286(16) 0.022(4) Uiso d . 1 . . H
H6B 0.2782(18) 0.7759(15) 0.9405(16) 0.023(4) Uiso d . 1 . . H
H9 0.079(2) 0.568(2) 1.181(2) 0.054(6) Uiso d . 1 . . H

loop_
_atom_site_aniso_label
_atom_site_aniso_U_11
_atom_site_aniso_U_22
_atom_site_aniso_U_33
_atom_site_aniso_U_12
_atom_site_aniso_U_13
_atom_site_aniso_U_23
N1 0.0138(5) 0.0137(5) 0.0139(5) 0.0010(4) 0.0047(4) -0.0003(4)
C2 0.0138(6) 0.0137(6) 0.0147(6) -0.0004(4) 0.0032(4) 0.0006(4)
C3 0.0124(6) 0.0168(6) 0.0107(5) 0.0017(4) 0.0000(4) 0.0022(4)
O4 0.0170(4) 0.0153(5) 0.0244(5) 0.0007(3) 0.0072(4) -0.0007(3)
N5 0.0177(5) 0.0137(6) 0.0218(6) 0.0022(4) 0.0089(4) 0.0020(4)
C6 0.0139(6) 0.0187(6) 0.0187(6) 0.0029(5) 0.0059(5) 0.0020(5)
C7 0.0111(5) 0.0166(6) 0.0129(6) -0.0016(4) -0.0003(4) -0.0025(4)
O8 0.0186(4) 0.0147(4) 0.0162(4) 0.0016(3) 0.0034(3) -0.0007(3)
O9 0.0168(4) 0.0180(4) 0.0153(4) 0.0034(3) 0.0061(3) 0.0020(3)
C10 0.0109(5) 0.0137(6) 0.0140(6) -0.0024(4) 0.0024(4) 0.0002(4)
O11 0.0228(5) 0.0181(4) 0.0138(4) 0.0054(4) 0.0070(3) 0.0015(3)
O12 0.0191(4) 0.0178(4) 0.0145(4) 0.0057(3) 0.0040(3) 0.0016(3)

loop_
_atom_type_symbol
_atom_type_description
_atom_type_scat_dispersion_real
_atom_type_scat_dispersion_imag
_atom_type_scat_source
C C 0.0033 0.0016 'International Tables Vol C Tables 4.2.6.8 and 6.1.1.4'
H H 0.0000 0.0000 'International Tables Vol C Tables 4.2.6.8 and 6.1.1.4'
N N 0.0061 0.0033 'International Tables Vol C Tables 4.2.6.8 and 6.1.1.4'
O O 0.0106 0.0060 'International Tables Vol C Tables 4.2.6.8 and 6.1.1.4'

loop_
_geom_angle_atom_site_label_1
_geom_angle_atom_site_label_2
_geom_angle_atom_site_label_3
_geom_angle_site_symmetry_3
_geom_angle
_geom_angle_publ_flag
C2 N1 H1A . 113.0(10) ?
C2 N1 H1B . 111.7(9) ?
H1A N1 H1B . 105.4(13) ?
C2 N1 H1C . 107.5(10) ?
H1A N1 H1C . 111.5(14) ?
H1B N1 H1C . 107.7(13) ?
N1 C2 C3 . 110.14(10) y
N1 C2 H2A . 110.0(8) ?
C3 C2 H2A . 110.9(8) ?
N1 C2 H2B . 107.7(8) ?
C3 C2 H2B . 110.0(8) ?
H2A C2 H2B . 108.1(11) ?
O4 C3 N5 . 124.09(11) y
O4 C3 C2 . 121.58(10) y
N5 C3 C2 . 114.31(11) y
C3 N5 C6 . 122.48(11) y
C3 N5 H5 . 119.8(10) ?
C6 N5 H5 . 117.0(10) ?
N5 C6 C7 . 111.24(10) y
N5 C6 H6A . 110.9(9) ?
C7 C6 H6A . 108.0(9) ?
N5 C6 H6B . 109.2(9) ?
C7 C6 H6B . 109.9(8) ?
H6A C6 H6B . 107.6(12) ?
O8 C7 O9 . 124.82(11) y
O8 C7 C6 . 123.02(11) y
O9 C7 C6 . 112.15(10) y
C7 O9 H9 . 111.7(11) ?
O12 C10 O11 . 126.53(11) y
O12 C10 C10 3_766 117.56(12) y
O11 C10 C10 3_766 115.91(12) y

loop_
_geom_bond_atom_site_label_1
_geom_bond_atom_site_label_2
_geom_bond_site_symmetry_2
_geom_bond_distance
_geom_bond_publ_flag
N1 C2 . 1.4761(15) y
N1 H1A . 0.939(17) ?
N1 H1B . 0.913(16) ?
N1 H1C . 0.950(18) ?
C2 C3 . 1.5132(16) y
C2 H2A . 0.945(15) ?
C2 H2B . 0.989(14) ?
C3 O4 . 1.2311(15) y
C3 N5 . 1.3377(16) y
N5 C6 . 1.4510(15) y
N5 H5 . 0.838(16) ?
C6 C7 . 1.5081(17) y
C6 H6A . 0.965(15) ?
C6 H6B . 0.988(15) ?
C7 O8 . 1.2176(14) y
C7 O9 . 1.3110(14) y
O9 H9 . 1.02(2) ?
C10 O12 . 1.2451(14) y
C10 O11 . 1.2588(14) y
C10 C10 3_766 1.566(2) y

loop_
_geom_hbond_atom_site_label_D
_geom_hbond_atom_site_label_H
_geom_hbond_atom_site_label_A
_geom_hbond_site_symmetry_A
_geom_hbond_distance_DH
_geom_hbond_distance_HA
_geom_hbond_distance_DA
_geom_hbond_angle_DHA
N1 H1A O12 4_576 0.939(17) 1.890(17) 2.8163(13) 168.7(14)
N1 H1B O8 2_656 0.913(16) 1.913(16) 2.7934(13) 161.3(13)
N1 H1C O12 . 0.950(18) 1.843(18) 2.7348(13) 155.2(15)
N1 H1C O11 3_766 0.950(18) 2.265(17) 2.8373(13) 117.9(13)
N5 H5 O4 2_646 0.838(16) 2.472(16) 3.2665(14) 158.5(14)
O9 H9 O11 1_456 1.02(2) 1.51(2) 2.5310(12) 174.3(18)
C2 H2A O4 2_646 0.945(15) 2.589(14) 3.3022(15) 132.5(11)
C2 H2A O8 3_667 0.945(15) 2.493(14) 3.2024(15) 131.9(11)

loop_
_geom_torsion_atom_site_label_1
_geom_torsion_atom_site_label_2
_geom_torsion_atom_site_label_3
_geom_torsion_atom_site_label_4
_geom_torsion_site_symmetry_3
_geom_torsion_site_symmetry_4
_geom_torsion
N1 C2 C3 O4 . . 18.65(15)
N1 C2 C3 N5 . . -162.80(10)
O4 C3 N5 C6 . . 0.56(19)
C2 C3 N5 C6 . . -177.94(10)
C3 N5 C6 C7 . . -145.99(11)
N5 C6 C7 O8 . . -6.52(17)
N5 C6 C7 O9 . . 174.46(10)
O11 C10 C10 O11 3_766 3_766 180.0
O11 C10 C10 O12 3_766 3_766 -0.2(2)
